data_2220000
loop_
_publ_author_name
'Cui, Liansheng'
'Yin, Handong'
'Yang, Minglei'
'Quan, Li'
'Wang, Daqi'

_publ_section_title
<i>catena</i>-Poly[[(<i>N</i>,<i>N</i>-diethyldithiocarbamato-\k^2^<i>S</i>:<i>S</i>')phenylbismuth(III)]-\m-chlorido]
_journal_coeditor_code SU2063
_journal_issue 11
_journal_name_full 'Acta Crystallographica Section E'
_journal_page_first m1452
_journal_paper_doi 10.1107/S1600536808032820
_journal_volume 64
_journal_year 2008
_chemical_formula_iupac '[Bi (C6 H5) (C5 H10 N S2) Cl]'
_chemical_formula_moiety 'C11 H15 Bi Cl N S2'
_chemical_formula_sum 'C11 H15 Bi Cl N S2'
_chemical_formula_weight 469.79
_chemical_name_systematic
;
catena-Poly[[(<i>N</i>,<i>N</i>-diethyldithiocarbamato-
\k^2^<i>S</i>:<i>S</i>')phenylbismuth(III)]-\m-chlorido]
;
_space_group_IT_number 14
_symmetry_cell_setting monoclinic
_symmetry_space_group_name_Hall '-P 2ybc'
_symmetry_space_group_name_H-M 'P 1 21/c 1'
_atom_sites_solution_hydrogens geom
_atom_sites_solution_primary direct
_atom_sites_solution_secondary difmap
_audit_creation_method SHELXL-97
_cell_angle_alpha 90.00
_cell_angle_beta 106.811(2)
_cell_angle_gamma 90.00
_cell_formula_units_Z 4
_cell_length_a 9.2029(9)
_cell_length_b 18.1432(17)
_cell_length_c 9.0779(8)
_cell_measurement_reflns_used 3883
_cell_measurement_temperature 298(2)
_cell_measurement_theta_max 28.21
_cell_measurement_theta_min 2.318
_cell_volume 1451.0(2)
_computing_cell_refinement 'SAINT (Bruker, 2001)'
_computing_data_collection 'SMART (Bruker, 2001)'
_computing_data_reduction 'SAINT (Bruker, 2001)'
_computing_molecular_graphics 'SHELXTL (Sheldrick, 2008)'
_computing_publication_material 'SHELXTL (Sheldrick, 2008)'
_computing_structure_refinement 'SHELXL97 (Sheldrick, 2008)'
_computing_structure_solution 'SHELXS97 (Sheldrick, 2008)'
_diffrn_ambient_temperature 298(2)
_diffrn_measured_fraction_theta_full 0.960
_diffrn_measured_fraction_theta_max 0.960
_diffrn_measurement_device_type 'Bruker SMART CCD area-detector'
_diffrn_measurement_method '\f and \w'
_diffrn_radiation_monochromator graphite
_diffrn_radiation_source 'fine-focus sealed tube'
_diffrn_radiation_type MoK\a
_diffrn_radiation_wavelength 0.71073
_diffrn_reflns_av_R_equivalents 0.0951
_diffrn_reflns_av_sigmaI/netI 0.0928
_diffrn_reflns_limit_h_max 10
_diffrn_reflns_limit_h_min -10
_diffrn_reflns_limit_k_max 19
_diffrn_reflns_limit_k_min -21
_diffrn_reflns_limit_l_max 10
_diffrn_reflns_limit_l_min -10
_diffrn_reflns_number 6443
_diffrn_reflns_theta_full 25.00
_diffrn_reflns_theta_max 25.00
_diffrn_reflns_theta_min 2.57
_diffrn_standards_decay_% 0
_diffrn_standards_number 0
_exptl_absorpt_coefficient_mu 12.598
_exptl_absorpt_correction_T_max 0.1773
_exptl_absorpt_correction_T_min 0.1597
_exptl_absorpt_correction_type multi-scan
_exptl_absorpt_process_details '(SADABS; Sheldrick, 2003)'
_exptl_crystal_colour colorless
_exptl_crystal_density_diffrn 2.151
_exptl_crystal_density_method 'not measured'
_exptl_crystal_description block
_exptl_crystal_F_000 880
_exptl_crystal_size_max 0.23
_exptl_crystal_size_mid 0.22
_exptl_crystal_size_min 0.21
_refine_diff_density_max 2.036
_refine_diff_density_min -2.836
_refine_ls_extinction_method none
_refine_ls_goodness_of_fit_ref 0.918
_refine_ls_hydrogen_treatment constr
_refine_ls_matrix_type full
_refine_ls_number_parameters 147
_refine_ls_number_reflns 2444
_refine_ls_number_restraints 0
_refine_ls_restrained_S_all 0.918
_refine_ls_R_factor_all 0.0703
_refine_ls_R_factor_gt 0.0564
_refine_ls_shift/su_max_lt 0.001
_refine_ls_shift/su_mean <0.001
_refine_ls_structure_factor_coef Fsqd
_refine_ls_weighting_details 'calc w=1/[\s^2^(Fo^2^)+(0.0942P)^2^] where P=(Fo^2^+2Fc^2^)/3'
_refine_ls_weighting_scheme calc
_refine_ls_wR_factor_gt 0.1380
_refine_ls_wR_factor_ref 0.1489
_reflns_number_gt 1877
_reflns_number_total 2444
_reflns_threshold_expression I>2\s(I)
_cod_data_source_file su2063.cif
_cod_data_source_block I
_cod_original_sg_symbol_H-M 'P 21/c'
_cod_database_code 2220000
_cod_database_fobs_code 2220000

loop_
_symmetry_equiv_pos_as_xyz
'x, y, z'
'-x, y+1/2, -z+1/2'
'-x, -y, -z'
'x, -y-1/2, z-1/2'

loop_
_atom_site_type_symbol
_atom_site_label
_atom_site_fract_x
_atom_site_fract_y
_atom_site_fract_z
_atom_site_U_iso_or_equiv
_atom_site_adp_type
_atom_site_calc_flag
_atom_site_refinement_flags
_atom_site_occupancy
Bi Bi1 0.83539(5) 0.19587(2) 0.77837(4) 0.0353(2) Uani d . 1
Cl Cl1 0.8497(4) 0.32758(19) 0.6005(3) 0.0448(8) Uani d . 1
N N1 0.7954(11) -0.0056(5) 0.4907(10) 0.036(2) Uani d . 1
S S1 0.8233(4) 0.14036(18) 0.5054(3) 0.0435(8) Uani d . 1
S S2 0.8036(4) 0.0484(2) 0.7681(3) 0.0462(8) Uani d . 1
C C1 0.8051(13) 0.0546(7) 0.5771(12) 0.040(3) Uani d . 1
C C2 0.7991(16) 0.0000(7) 0.3290(12) 0.051(3) Uani d . 1
H H2A 0.8309 -0.0470 0.2976 0.061 Uiso calc R 1
H H2B 0.8737 0.0366 0.3225 0.061 Uiso calc R 1
C C3 0.6464(14) 0.0208(8) 0.2196(11) 0.053(4) Uani d . 1
H H3A 0.5721 -0.0154 0.2255 0.079 Uiso calc R 1
H H3B 0.6540 0.0227 0.1164 0.079 Uiso calc R 1
H H3C 0.6163 0.0682 0.2477 0.079 Uiso calc R 1
C C4 0.7770(14) -0.0790(7) 0.5486(14) 0.045(3) Uani d . 1
H H4A 0.8283 -0.0807 0.6581 0.054 Uiso calc R 1
H H4B 0.8252 -0.1148 0.4985 0.054 Uiso calc R 1
C C5 0.6136(17) -0.0998(9) 0.5216(18) 0.069(4) Uani d . 1
H H5A 0.5645 -0.0637 0.5679 0.103 Uiso calc R 1
H H5B 0.6078 -0.1472 0.5667 0.103 Uiso calc R 1
H H5C 0.5641 -0.1020 0.4130 0.103 Uiso calc R 1
C C6 1.0885(14) 0.1853(6) 0.8490(12) 0.035(3) Uani d . 1
C C7 1.1620(16) 0.1381(8) 0.9745(13) 0.052(4) Uani d . 1
H H7 1.1050 0.1124 1.0271 0.063 Uiso calc R 1
C C8 1.3156(18) 0.1310(9) 1.0167(15) 0.063(4) Uani d . 1
H H8 1.3624 0.1002 1.0985 0.076 Uiso calc R 1
C C9 1.4023(18) 0.1673(9) 0.9431(17) 0.064(4) Uani d . 1
H H9 1.5074 0.1626 0.9761 0.077 Uiso calc R 1
C C10 1.3332(13) 0.2117(8) 0.8179(18) 0.055(4) Uani d . 1
H H10 1.3919 0.2351 0.7639 0.066 Uiso calc R 1
C C11 1.1787(15) 0.2213(7) 0.7736(15) 0.048(3) Uani d . 1
H H11 1.1339 0.2524 0.6915 0.058 Uiso calc R 1

loop_
_atom_site_aniso_label
_atom_site_aniso_U_11
_atom_site_aniso_U_22
_atom_site_aniso_U_33
_atom_site_aniso_U_12
_atom_site_aniso_U_13
_atom_site_aniso_U_23
Bi1 0.0391(4) 0.0378(4) 0.0300(3) 0.00102(19) 0.0113(2) -0.00018(16)
Cl1 0.059(2) 0.0432(18) 0.0374(14) 0.0086(16) 0.0221(14) 0.0032(13)
N1 0.035(6) 0.034(6) 0.039(5) 0.008(5) 0.009(4) 0.003(4)
S1 0.064(2) 0.0374(18) 0.0303(13) -0.0063(16) 0.0152(13) 0.0013(12)
S2 0.061(2) 0.043(2) 0.0348(14) -0.0054(17) 0.0142(14) 0.0066(13)
C1 0.040(7) 0.043(8) 0.037(6) 0.002(6) 0.010(5) 0.005(5)
C2 0.073(10) 0.043(8) 0.039(6) 0.014(7) 0.022(6) -0.003(5)
C3 0.060(10) 0.048(9) 0.046(7) 0.008(7) 0.008(6) 0.003(5)
C4 0.039(8) 0.030(7) 0.063(7) -0.001(6) 0.012(6) 0.002(6)
C5 0.073(11) 0.052(10) 0.093(10) -0.010(9) 0.042(9) 0.009(8)
C6 0.041(8) 0.032(7) 0.037(6) 0.009(5) 0.019(5) -0.002(5)
C7 0.058(9) 0.057(10) 0.043(6) 0.021(7) 0.016(6) 0.005(6)
C8 0.069(11) 0.068(11) 0.051(7) 0.031(9) 0.016(7) 0.004(7)
C9 0.046(9) 0.067(11) 0.071(9) 0.006(8) 0.000(8) -0.028(9)
C10 0.012(7) 0.059(10) 0.094(10) -0.009(6) 0.016(7) -0.006(8)
C11 0.055(9) 0.039(8) 0.055(7) -0.012(7) 0.023(6) 0.000(6)

loop_
_atom_type_symbol
_atom_type_description
_atom_type_scat_dispersion_real
_atom_type_scat_dispersion_imag
_atom_type_scat_source
C C 0.0033 0.0016 'International Tables Vol C Tables 4.2.6.8 and 6.1.1.4'
H H 0.0000 0.0000 'International Tables Vol C Tables 4.2.6.8 and 6.1.1.4'
N N 0.0061 0.0033 'International Tables Vol C Tables 4.2.6.8 and 6.1.1.4'
Bi Bi -4.1077 10.2566 'International Tables Vol C Tables 4.2.6.8 and 6.1.1.4'
S S 0.1246 0.1234 'International Tables Vol C Tables 4.2.6.8 and 6.1.1.4'
Cl Cl 0.1484 0.1585 'International Tables Vol C Tables 4.2.6.8 and 6.1.1.4'

loop_
_geom_angle_atom_site_label_1
_geom_angle_atom_site_label_2
_geom_angle_atom_site_label_3
_geom_angle_site_symmetry_3
_geom_angle
C6 Bi1 S1 . 89.7(3)
C6 Bi1 S2 . 91.1(3)
S1 Bi1 S2 . 67.33(9)
C6 Bi1 Cl1 . 91.1(3)
S1 Bi1 Cl1 . 77.84(9)
S2 Bi1 Cl1 . 145.09(8)
C6 Bi1 Cl1 4_566 87.6(3)
S1 Bi1 Cl1 4_566 149.27(10)
S2 Bi1 Cl1 4_566 82.11(8)
Cl1 Bi1 Cl1 4_566 132.80(6)
Bi1 Cl1 Bi1 4_565 116.11(11)
C1 N1 C4 . 122.1(9)
C1 N1 C2 . 120.7(10)
C4 N1 C2 . 117.2(9)
C1 S1 Bi1 . 88.4(4)
C1 S2 Bi1 . 86.5(4)
N1 C1 S1 . 121.2(8)
N1 C1 S2 . 121.0(9)
S1 C1 S2 . 117.8(7)
N1 C2 C3 . 112.5(10)
N1 C2 H2A . 109.1
C3 C2 H2A . 109.1
N1 C2 H2B . 109.1
C3 C2 H2B . 109.1
H2A C2 H2B . 107.8
C2 C3 H3A . 109.5
C2 C3 H3B . 109.5
H3A C3 H3B . 109.5
C2 C3 H3C . 109.5
H3A C3 H3C . 109.5
H3B C3 H3C . 109.5
N1 C4 C5 . 112.7(11)
N1 C4 H4A . 109.0
C5 C4 H4A . 109.0
N1 C4 H4B . 109.0
C5 C4 H4B . 109.0
H4A C4 H4B . 107.8
C4 C5 H5A . 109.5
C4 C5 H5B . 109.5
H5A C5 H5B . 109.5
C4 C5 H5C . 109.5
H5A C5 H5C . 109.5
H5B C5 H5C . 109.5
C11 C6 C7 . 117.6(12)
C11 C6 Bi1 . 122.8(9)
C7 C6 Bi1 . 119.5(9)
C8 C7 C6 . 119.7(13)
C8 C7 H7 . 120.2
C6 C7 H7 . 120.2
C7 C8 C9 . 122.0(14)
C7 C8 H8 . 119.0
C9 C8 H8 . 119.0
C8 C9 C10 . 119.4(15)
C8 C9 H9 . 120.3
C10 C9 H9 . 120.3
C11 C10 C9 . 120.2(14)
C11 C10 H10 . 119.9
C9 C10 H10 . 119.9
C6 C11 C10 . 121.0(13)
C6 C11 H11 . 119.5
C10 C11 H11 . 119.5

loop_
_geom_bond_atom_site_label_1
_geom_bond_atom_site_label_2
_geom_bond_site_symmetry_2
_geom_bond_distance
Bi1 C6 . 2.238(13)
Bi1 S1 . 2.647(3)
Bi1 S2 . 2.690(4)
Bi1 Cl1 . 2.908(3)
Bi1 Cl1 4_566 2.920(3)
Cl1 Bi1 4_565 2.920(3)
N1 C1 . 1.332(15)
N1 C4 . 1.459(14)
N1 C2 . 1.481(13)
S1 C1 . 1.714(13)
S2 C1 . 1.742(10)
C2 C3 . 1.516(15)
C2 H2A . 0.9700
C2 H2B . 0.9700
C3 H3A . 0.9600
C3 H3B . 0.9600
C3 H3C . 0.9600
C4 C5 . 1.500(17)
C4 H4A . 0.9700
C4 H4B . 0.9700
C5 H5A . 0.9600
C5 H5B . 0.9600
C5 H5C . 0.9600
C6 C11 . 1.383(16)
C6 C7 . 1.429(16)
C7 C8 . 1.360(19)
C7 H7 . 0.9300
C8 C9 . 1.35(2)
C8 H8 . 0.9300
C9 C10 . 1.39(2)
C9 H9 . 0.9300
C10 C11 . 1.373(16)
C10 H10 . 0.9300
C11 H11 . 0.9300

loop_
_geom_torsion_atom_site_label_1
_geom_torsion_atom_site_label_2
_geom_torsion_atom_site_label_3
_geom_torsion_atom_site_label_4
_geom_torsion_site_symmetry_1
_geom_torsion_site_symmetry_4
_geom_torsion
C6 Bi1 Cl1 Bi1 . 4_565 90.5(3)
S1 Bi1 Cl1 Bi1 . 4_565 1.09(12)
S2 Bi1 Cl1 Bi1 . 4_565 -2.9(2)
Cl1 Bi1 Cl1 Bi1 4_566 4_565 178.29(5)
C6 Bi1 S1 C1 . . 91.2(5)
S2 Bi1 S1 C1 . . -0.1(4)
Cl1 Bi1 S1 C1 . . -177.6(4)
Cl1 Bi1 S1 C1 4_566 . 6.4(5)
C6 Bi1 S2 C1 . . -89.1(5)
S1 Bi1 S2 C1 . . 0.1(4)
Cl1 Bi1 S2 C1 . . 4.3(4)
Cl1 Bi1 S2 C1 4_566 . -176.6(4)
C4 N1 C1 S1 . . -178.9(8)
C2 N1 C1 S1 . . -0.3(15)
C4 N1 C1 S2 . . 2.4(15)
C2 N1 C1 S2 . . -179.0(8)
Bi1 S1 C1 N1 . . -178.6(10)
Bi1 S1 C1 S2 . . 0.1(7)
Bi1 S2 C1 N1 . . 178.6(10)
Bi1 S2 C1 S1 . . -0.1(6)
C1 N1 C2 C3 . . -81.2(14)
C4 N1 C2 C3 . . 97.5(13)
C1 N1 C4 C5 . . 89.4(14)
C2 N1 C4 C5 . . -89.2(13)
S1 Bi1 C6 C11 . . 60.6(10)
S2 Bi1 C6 C11 . . 127.9(10)
Cl1 Bi1 C6 C11 . . -17.2(10)
Cl1 Bi1 C6 C11 4_566 . -150.0(10)
S1 Bi1 C6 C7 . . -117.6(9)
S2 Bi1 C6 C7 . . -50.3(9)
Cl1 Bi1 C6 C7 . . 164.6(9)
Cl1 Bi1 C6 C7 4_566 . 31.8(9)
C11 C6 C7 C8 . . 1.0(19)
Bi1 C6 C7 C8 . . 179.3(10)
C6 C7 C8 C9 . . 0(2)
C7 C8 C9 C10 . . -2(2)
C8 C9 C10 C11 . . 3(2)
C7 C6 C11 C10 . . 0.1(19)
Bi1 C6 C11 C10 . . -178.2(10)
C9 C10 C11 C6 . . -2(2)
